data_1536790
loop_
_publ_author_name
'Esmaeilzadeh, S.'
'Grins, J.'

_publ_section_title
;
 Meta-stable phases in the Mn - Ta - O system
;
_journal_name_full 'Solid State Sciences'
_journal_page_first 117
_journal_page_last 123
_journal_volume 4
_journal_year 2002
_chemical_formula_sum 'Mn1.333 O8 Ta2.667'
_chemical_name_systematic 'Mn1.333 Ta2.667 O8'
_space_group_IT_number 15
_symmetry_space_group_name_Hall '-C 2yc'
_symmetry_space_group_name_H-M 'C 1 2/c 1'
_cell_angle_alpha 90
_cell_angle_beta 91.16
_cell_angle_gamma 90
_cell_formula_units_Z 4
_cell_length_a 9.562
_cell_length_b 11.509
_cell_length_c 5.138
_cell_volume 565.316
_citation_journal_id_ASTM SSSCFJ
_cod_data_source_file Esmaeilzadeh_SSSCFJ_2002_268.cif
_cod_data_source_block Mn1.333O8Ta2.667
_cod_original_cell_volume 565.3162
_cod_database_code 1536790

loop_
_symmetry_equiv_pos_as_xyz
x,y,z
-x,y,-z+1/2
-x,-y,-z
x,-y,z-1/2
x+1/2,y+1/2,z
-x+1/2,y+1/2,-z+1/2
-x+1/2,-y+1/2,-z
x+1/2,-y+1/2,z-1/2

loop_
_atom_site_label
_atom_site_type_symbol
_atom_site_fract_x
_atom_site_fract_y
_atom_site_fract_z
_atom_site_occupancy
_atom_site_U_iso_or_equiv
O1 O-2 0.1336 0.0599 0.079 1 0.0
O3 O-2 0.1209 0.3049 0.106 1 0.0
O4 O-2 0.3841 0.3137 0.416 1 0.0
Mn1 Mn+2 0 0.6586 0.25 1 0.0
O2 O-2 0.1466 0.4509 0.561 1 0.0
Mn2 Mn+2 0 0.16908 0.25 0.333 0.0
Ta1 Ta+5 0.24903 0.41389 0.24733 1 0.0
Ta2 Ta+5 0 0.16908 0.25 0.667 0.0
